data_7251218
loop_
_publ_author_name
'Trollip, Danica B.'
'Barton, Benita'
'Caira, Mino R.'
'Hosten, Eric Cyriel'

_publ_section_title
;
 Chloro-containing host compounds with fused tricyclic moieties and
 diamino linkers: host ability and affinity behaviour in
 pyridine/methylpyridines
;
_journal_name_full CrystEngComm
_journal_paper_doi 10.1039/D5CE00969C
_journal_year 2025
_chemical_formula_moiety 'C40 H30 Cl2 N2 O2, 2(C6 H7 N)'
_chemical_formula_sum 'C52 H44 Cl2 N4 O2'
_chemical_formula_weight 827.81
_chemical_melting_point 'onset of decomposition at 341 K'
_chemical_name_common none
_chemical_name_systematic 'N,N?-Bis(9-(4-chlorophenyl)-9-xanthenyl)ethylenediamine 4-methylpyridine clathrate'
_space_group_crystal_system monoclinic
_space_group_IT_number 14
_space_group_name_Hall '-P 2ybc'
_space_group_name_H-M_alt 'P 1 21/c 1'
_atom_sites_solution_hydrogens mixed
_atom_sites_solution_primary direct
_atom_sites_solution_secondary difmap
_audit_creation_method SHELXL-2019/3
_audit_update_record
;
2025-06-10 deposited with the CCDC.	2025-11-04 downloaded from the CCDC.
;
_cell_angle_alpha 90
_cell_angle_beta 98.2790(10)
_cell_angle_gamma 90
_cell_formula_units_Z 4
_cell_length_a 14.8825(6)
_cell_length_b 11.6416(4)
_cell_length_c 24.0763(8)
_cell_measurement_reflns_used 9359
_cell_measurement_temperature 100(2)
_cell_measurement_theta_max 28.28
_cell_measurement_theta_min 2.23
_cell_volume 4127.9(3)
_computing_cell_refinement 'SAINT V8.40A, Bruker AXS Inc.: Madison (WI), USA.'
_computing_data_collection 'Apex3 v2019.1-0, Bruker (2019).'
_computing_data_reduction 'SAINT V8.40A, Bruker AXS Inc.: Madison (WI), USA.'
_computing_molecular_graphics 'POV-Ray in interface X-Seed (LJ Barbour, 1999)'
_computing_publication_material 'PLATON (Spek, 1990)'
_computing_structure_refinement 'SHELXL-2019/2 (Sheldrick, 2019)'
_computing_structure_solution 'SHELXS-Version 2018/3 (Sheldrick, 2018)'
_diffrn_ambient_temperature 100(2)
_diffrn_detector_area_resol_mean n/a
_diffrn_measured_fraction_theta_full 0.998
_diffrn_measured_fraction_theta_max 0.997
_diffrn_measurement_device_type 'Bruker D8 VENTURE SCXRD diffractometer'
_diffrn_measurement_method 'omega-and phi-scans, width 1.00 deg.'
_diffrn_radiation_type MoK\a
_diffrn_radiation_wavelength 0.71073
_diffrn_reflns_av_R_equivalents 0.0710
_diffrn_reflns_av_unetI/netI 0.0250
_diffrn_reflns_Laue_measured_fraction_full 0.998
_diffrn_reflns_Laue_measured_fraction_max 0.997
_diffrn_reflns_limit_h_max 19
_diffrn_reflns_limit_h_min -19
_diffrn_reflns_limit_k_max 15
_diffrn_reflns_limit_k_min -15
_diffrn_reflns_limit_l_max 30
_diffrn_reflns_limit_l_min -32
_diffrn_reflns_number 195964
_diffrn_reflns_point_group_measured_fraction_full 0.998
_diffrn_reflns_point_group_measured_fraction_max 0.997
_diffrn_reflns_theta_full 25.242
_diffrn_reflns_theta_max 28.373
_diffrn_reflns_theta_min 1.947
_diffrn_source 'sealed tube'
_exptl_absorpt_coefficient_mu 0.206
_exptl_absorpt_correction_T_max 0.7114
_exptl_absorpt_correction_T_min 0.6529
_exptl_absorpt_correction_type multi-scan
_exptl_absorpt_process_details
;
 SADABS 2016/2: Krause, L., Herbst-Irmer, R., Sheldrick G.M. & Stalke D.,
 J. Appl. Cryst. 48 (2015) 3-10
;
_exptl_crystal_colour colourless
_exptl_crystal_density_diffrn 1.332
_exptl_crystal_description plate
_exptl_crystal_F_000 1736
_exptl_crystal_recrystallization_method 'Re-crystallisation from solvent: 4-methylpyridine'
_exptl_crystal_size_max 0.360
_exptl_crystal_size_mid 0.300
_exptl_crystal_size_min 0.060
_refine_diff_density_max 0.370
_refine_diff_density_min -0.280
_refine_diff_density_rms 0.047
_refine_ls_extinction_method none
_refine_ls_goodness_of_fit_ref 1.042
_refine_ls_hydrogen_treatment mixed
_refine_ls_matrix_type full
_refine_ls_number_parameters 551
_refine_ls_number_reflns 10302
_refine_ls_number_restraints 0
_refine_ls_restrained_S_all 1.042
_refine_ls_R_factor_all 0.0508
_refine_ls_R_factor_gt 0.0373
_refine_ls_shift/su_max 0.001
_refine_ls_shift/su_mean 0.000
_refine_ls_structure_factor_coef Fsqd
_refine_ls_weighting_details 'w=1/[\s^2^(Fo^2^)+(0.0435P)^2^+2.1111P] where P=(Fo^2^+2Fc^2^)/3'
_refine_ls_weighting_scheme calc
_refine_ls_wR_factor_gt 0.0926
_refine_ls_wR_factor_ref 0.1013
_reflns_Friedel_coverage 0.000
_reflns_number_gt 8413
_reflns_number_total 10302
_reflns_threshold_expression 'I > 2\s(I)'
_cod_data_source_file d5ce00969c2.cif
_cod_data_source_block C_8OF12
_cod_original_sg_symbol_H-M 'P 21/c'
_cod_database_code 7251218
_shelx_shelxl_version_number 2019/3
_shelx_space_group_comment
;
The symmetry employed for this shelxl refinement is uniquely defined
by the following loop, which should always be used as a source of
symmetry information in preference to the above space-group names.
They are only intended as comments.
;
_shelx_estimated_absorpt_t_min 0.930
_shelx_estimated_absorpt_t_max 0.988

loop_
_space_group_symop_operation_xyz
'x, y, z'
'-x, y+1/2, -z+1/2'
'-x, -y, -z'
'x, -y-1/2, z-1/2'

loop_
_atom_site_label
_atom_site_type_symbol
_atom_site_fract_x
_atom_site_fract_y
_atom_site_fract_z
_atom_site_U_iso_or_equiv
_atom_site_adp_type
_atom_site_occupancy
_atom_site_site_symmetry_order
_atom_site_calc_flag
_atom_site_refinement_flags_posn
_atom_site_refinement_flags_adp
_atom_site_refinement_flags_occupancy
_atom_site_disorder_assembly
_atom_site_disorder_group
C1 C 0.46682(9) 0.68892(12) 0.38141(6) 0.0216(3) Uani 1 1 d . . . . .
H1 H 0.469559 0.614284 0.365785 0.026 Uiso 1 1 calc R U . . .
C2 C 0.54635(9) 0.75016(13) 0.39642(6) 0.0271(3) Uani 1 1 d . . . . .
H2 H 0.603020 0.717455 0.391212 0.032 Uiso 1 1 calc R U . . .
C3 C 0.54311(10) 0.85973(13) 0.41917(6) 0.0273(3) Uani 1 1 d . . . . .
H3 H 0.597634 0.901909 0.429374 0.033 Uiso 1 1 calc R U . . .
C4 C 0.46106(10) 0.90714(12) 0.42691(6) 0.0226(3) Uani 1 1 d . . . . .
H4 H 0.458611 0.981981 0.442352 0.027 Uiso 1 1 calc R U . . .
C5 C 0.38137(9) 0.84392(11) 0.41180(5) 0.0166(2) Uani 1 1 d . . . . .
C6 C 0.38250(8) 0.73484(10) 0.38881(5) 0.0148(2) Uani 1 1 d . . . . .
C7 C 0.29464(8) 0.67079(10) 0.36756(5) 0.0128(2) Uani 1 1 d . . . . .
C8 C 0.21654(8) 0.72466(10) 0.39298(5) 0.0141(2) Uani 1 1 d . . . . .
C9 C 0.13380(9) 0.66721(11) 0.39166(5) 0.0196(3) Uani 1 1 d . . . . .
H9 H 0.126766 0.593066 0.375123 0.024 Uiso 1 1 calc R U . . .
C10 C 0.06188(9) 0.71572(13) 0.41386(6) 0.0250(3) Uani 1 1 d . . . . .
H10 H 0.006071 0.675398 0.412259 0.030 Uiso 1 1 calc R U . . .
C11 C 0.07179(10) 0.82377(13) 0.43852(6) 0.0250(3) Uani 1 1 d . . . . .
H11 H 0.022728 0.857293 0.453985 0.030 Uiso 1 1 calc R U . . .
C12 C 0.15287(9) 0.88254(12) 0.44059(5) 0.0225(3) Uani 1 1 d . . . . .
H12 H 0.159788 0.956419 0.457417 0.027 Uiso 1 1 calc R U . . .
C13 C 0.22439(9) 0.83258(11) 0.41779(5) 0.0164(2) Uani 1 1 d . . . . .
O14 O 0.30255(6) 0.89780(8) 0.42138(4) 0.01978(19) Uani 1 1 d . . . . .
C15 C 0.30233(8) 0.54419(10) 0.38544(5) 0.0136(2) Uani 1 1 d . . . . .
C16 C 0.32878(8) 0.51740(11) 0.44209(5) 0.0162(2) Uani 1 1 d . . . . .
H16 H 0.345071 0.577519 0.468292 0.019 Uiso 1 1 calc R U . . .
C17 C 0.33160(9) 0.40444(11) 0.46058(5) 0.0178(2) Uani 1 1 d . . . . .
H17 H 0.350037 0.386853 0.499068 0.021 Uiso 1 1 calc R U . . .
C18 C 0.30699(8) 0.31743(10) 0.42186(5) 0.0164(2) Uani 1 1 d . . . . .
C19 C 0.28088(8) 0.34111(10) 0.36573(5) 0.0166(2) Uani 1 1 d . . . . .
H19 H 0.264496 0.280651 0.339734 0.020 Uiso 1 1 calc R U . . .
C20 C 0.27888(8) 0.45515(10) 0.34762(5) 0.0153(2) Uani 1 1 d . . . . .
H20 H 0.261270 0.472127 0.308992 0.018 Uiso 1 1 calc R U . . .
Cl21 Cl 0.30819(2) 0.17496(3) 0.44446(2) 0.02250(8) Uani 1 1 d . . . . .
N22 N 0.27345(7) 0.67706(9) 0.30541(4) 0.0142(2) Uani 1 1 d . . . . .
H22 H 0.3171(10) 0.6415(13) 0.2914(6) 0.015(4) Uiso 1 1 d . . . . .
C23 C 0.26551(9) 0.79427(10) 0.28297(5) 0.0160(2) Uani 1 1 d . . . . .
H23A H 0.321738 0.837662 0.296195 0.019 Uiso 1 1 calc R U . . .
H23B H 0.214139 0.833984 0.296688 0.019 Uiso 1 1 calc R U . . .
C24 C 0.24997(9) 0.79087(10) 0.21914(5) 0.0158(2) Uani 1 1 d . . . . .
H24A H 0.301593 0.751814 0.205385 0.019 Uiso 1 1 calc R U . . .
H24B H 0.194010 0.746954 0.205892 0.019 Uiso 1 1 calc R U . . .
N25 N 0.24126(7) 0.90837(9) 0.19686(4) 0.0139(2) Uani 1 1 d . . . . .
H25 H 0.1980(11) 0.9436(13) 0.2128(6) 0.019(4) Uiso 1 1 d . . . . .
C26 C 0.37101(8) 0.91300(11) 0.10719(5) 0.0173(2) Uani 1 1 d . . . . .
H26 H 0.382070 0.984175 0.126256 0.021 Uiso 1 1 calc R U . . .
C27 C 0.43911(9) 0.86437(12) 0.08119(5) 0.0201(3) Uani 1 1 d . . . . .
H27 H 0.496256 0.901543 0.082797 0.024 Uiso 1 1 calc R U . . .
C28 C 0.42306(9) 0.76045(12) 0.05266(5) 0.0206(3) Uani 1 1 d . . . . .
H28 H 0.469124 0.727121 0.034324 0.025 Uiso 1 1 calc R U . . .
C29 C 0.34021(9) 0.70584(11) 0.05101(5) 0.0187(3) Uani 1 1 d . . . . .
H29 H 0.329235 0.634932 0.031700 0.022 Uiso 1 1 calc R U . . .
C30 C 0.27271(8) 0.75565(10) 0.07795(5) 0.0156(2) Uani 1 1 d . . . . .
C31 C 0.28648(8) 0.85996(10) 0.10607(5) 0.0134(2) Uani 1 1 d . . . . .
C32 C 0.21294(8) 0.91495(10) 0.13526(5) 0.0126(2) Uani 1 1 d . . . . .
C33 C 0.12291(8) 0.85289(10) 0.11813(5) 0.0143(2) Uani 1 1 d . . . . .
C34 C 0.04256(9) 0.89740(11) 0.13315(6) 0.0206(3) Uani 1 1 d . . . . .
H34 H 0.043591 0.970540 0.150723 0.025 Uiso 1 1 calc R U . . .
C35 C -0.03843(9) 0.83749(12) 0.12303(6) 0.0245(3) Uani 1 1 d . . . . .
H35 H -0.092286 0.869348 0.133541 0.029 Uiso 1 1 calc R U . . .
C36 C -0.04045(9) 0.73029(12) 0.09736(6) 0.0229(3) Uani 1 1 d . . . . .
H36 H -0.095837 0.688640 0.090519 0.028 Uiso 1 1 calc R U . . .
C37 C 0.03755(9) 0.68419(11) 0.08179(5) 0.0207(3) Uani 1 1 d . . . . .
H37 H 0.036180 0.611011 0.064224 0.025 Uiso 1 1 calc R U . . .
C38 C 0.11872(8) 0.74627(11) 0.09213(5) 0.0161(2) Uani 1 1 d . . . . .
O39 O 0.19338(6) 0.69350(8) 0.07534(4) 0.01931(19) Uani 1 1 d . . . . .
C40 C 0.20387(8) 1.04187(10) 0.11773(5) 0.0134(2) Uani 1 1 d . . . . .
C41 C 0.17120(9) 1.06906(11) 0.06186(5) 0.0164(2) Uani 1 1 d . . . . .
H41 H 0.153412 1.009038 0.035858 0.020 Uiso 1 1 calc R U . . .
C42 C 0.16438(9) 1.18245(11) 0.04384(5) 0.0180(2) Uani 1 1 d . . . . .
H42 H 0.142315 1.200375 0.005826 0.022 Uiso 1 1 calc R U . . .
C43 C 0.19042(8) 1.26910(10) 0.08240(5) 0.0165(2) Uani 1 1 d . . . . .
C44 C 0.22293(8) 1.24524(10) 0.13781(5) 0.0172(2) Uani 1 1 d . . . . .
H44 H 0.240384 1.305578 0.163690 0.021 Uiso 1 1 calc R U . . .
C45 C 0.22965(8) 1.13055(10) 0.15509(5) 0.0160(2) Uani 1 1 d . . . . .
H45 H 0.252269 1.113065 0.193081 0.019 Uiso 1 1 calc R U . . .
Cl46 Cl 0.18235(2) 1.41256(3) 0.06072(2) 0.02209(8) Uani 1 1 d . . . . .
N47 N 0.36269(9) 0.43706(12) 0.22660(6) 0.0322(3) Uani 1 1 d . . . . .
C48 C 0.44377(11) 0.41190(14) 0.25622(7) 0.0347(4) Uani 1 1 d . . . . .
H48 H 0.445877 0.354295 0.284322 0.042 Uiso 1 1 calc R U . . .
C49 C 0.52430(10) 0.46431(13) 0.24850(6) 0.0259(3) Uani 1 1 d . . . . .
H49 H 0.579856 0.441526 0.270203 0.031 Uiso 1 1 calc R U . . .
C50 C 0.52310(9) 0.55032(11) 0.20880(6) 0.0206(3) Uani 1 1 d . . . . .
C51 C 0.43935(10) 0.57955(12) 0.17915(6) 0.0237(3) Uani 1 1 d . . . . .
H51 H 0.434764 0.639998 0.152388 0.028 Uiso 1 1 calc R U . . .
C52 C 0.36274(9) 0.52043(13) 0.18870(6) 0.0250(3) Uani 1 1 d . . . . .
H52 H 0.306535 0.540401 0.166915 0.030 Uiso 1 1 calc R U . . .
C53 C 0.60864(11) 0.60862(15) 0.19762(8) 0.0368(4) Uani 1 1 d . . . . .
H53A H 0.627388 0.665137 0.227190 0.055 Uiso 1 1 calc R U . . .
H53B H 0.597675 0.647541 0.161178 0.055 Uiso 1 1 calc R U . . .
H53C H 0.656729 0.551254 0.197186 0.055 Uiso 1 1 calc R U . . .
N54 N 0.13621(9) 1.14735(13) 0.27131(6) 0.0357(3) Uani 1 1 d . . . . .
C55 C 0.13322(10) 1.05790(13) 0.30548(6) 0.0271(3) Uani 1 1 d . . . . .
H55 H 0.188536 1.032652 0.326620 0.033 Uiso 1 1 calc R U . . .
C56 C 0.05481(10) 0.99974(12) 0.31203(6) 0.0245(3) Uani 1 1 d . . . . .
H56 H 0.057281 0.934386 0.335826 0.029 Uiso 1 1 calc R U . . .
C57 C -0.02791(9) 1.03720(12) 0.28363(6) 0.0214(3) Uani 1 1 d . . . . .
C58 C -0.02581(10) 1.12979(13) 0.24802(6) 0.0272(3) Uani 1 1 d . . . . .
H58 H -0.080418 1.158700 0.227492 0.033 Uiso 1 1 calc R U . . .
C59 C 0.05646(12) 1.17987(15) 0.24258(7) 0.0378(4) Uani 1 1 d . . . . .
H59 H 0.056568 1.241519 0.216741 0.045 Uiso 1 1 calc R U . . .
C60 C -0.11577(11) 0.98106(16) 0.29171(8) 0.0384(4) Uani 1 1 d . . . . .
H60A H -0.164641 1.038176 0.286619 0.058 Uiso 1 1 calc R U . . .
H60B H -0.110525 0.948978 0.329674 0.058 Uiso 1 1 calc R U . . .
H60C H -0.129580 0.919331 0.264128 0.058 Uiso 1 1 calc R U . . .

loop_
_atom_site_aniso_label
_atom_site_aniso_U_11
_atom_site_aniso_U_22
_atom_site_aniso_U_33
_atom_site_aniso_U_23
_atom_site_aniso_U_13
_atom_site_aniso_U_12
C1 0.0185(6) 0.0208(6) 0.0261(7) 0.0048(5) 0.0048(5) 0.0008(5)
C2 0.0156(6) 0.0306(8) 0.0350(8) 0.0082(6) 0.0041(6) -0.0009(5)
C3 0.0198(7) 0.0309(7) 0.0290(7) 0.0102(6) -0.0036(5) -0.0103(6)
C4 0.0260(7) 0.0185(6) 0.0216(6) 0.0041(5) -0.0027(5) -0.0076(5)
C5 0.0183(6) 0.0163(6) 0.0144(6) 0.0036(4) -0.0003(5) -0.0015(5)
C6 0.0153(6) 0.0158(6) 0.0131(5) 0.0037(4) 0.0017(4) -0.0014(4)
C7 0.0142(5) 0.0124(5) 0.0119(5) 0.0009(4) 0.0022(4) 0.0001(4)
C8 0.0156(6) 0.0152(5) 0.0118(5) 0.0015(4) 0.0027(4) 0.0014(4)
C9 0.0182(6) 0.0201(6) 0.0210(6) -0.0002(5) 0.0045(5) -0.0011(5)
C10 0.0177(6) 0.0324(7) 0.0261(7) 0.0023(6) 0.0071(5) -0.0006(5)
C11 0.0220(7) 0.0358(8) 0.0184(6) 0.0003(5) 0.0068(5) 0.0097(6)
C12 0.0265(7) 0.0245(7) 0.0160(6) -0.0035(5) 0.0018(5) 0.0080(5)
C13 0.0183(6) 0.0177(6) 0.0128(5) 0.0005(4) 0.0005(5) 0.0012(5)
O14 0.0204(5) 0.0143(4) 0.0242(5) -0.0035(3) 0.0020(4) -0.0006(3)
C15 0.0131(5) 0.0129(5) 0.0151(6) 0.0017(4) 0.0036(4) 0.0006(4)
C16 0.0186(6) 0.0152(6) 0.0147(6) 0.0005(4) 0.0024(5) -0.0006(5)
C17 0.0185(6) 0.0182(6) 0.0167(6) 0.0040(5) 0.0031(5) 0.0009(5)
C18 0.0147(6) 0.0127(5) 0.0227(6) 0.0047(5) 0.0057(5) 0.0013(4)
C19 0.0160(6) 0.0140(6) 0.0199(6) -0.0008(4) 0.0037(5) 0.0000(4)
C20 0.0164(6) 0.0150(6) 0.0146(5) 0.0010(4) 0.0024(4) 0.0009(5)
Cl21 0.02616(17) 0.01365(14) 0.02819(17) 0.00676(11) 0.00561(13) 0.00100(12)
N22 0.0196(5) 0.0122(5) 0.0113(5) 0.0009(4) 0.0034(4) 0.0026(4)
C23 0.0229(6) 0.0122(5) 0.0127(5) 0.0021(4) 0.0021(5) 0.0010(5)
C24 0.0213(6) 0.0129(5) 0.0131(5) 0.0015(4) 0.0019(5) 0.0016(5)
N25 0.0180(5) 0.0126(5) 0.0114(5) 0.0012(4) 0.0028(4) 0.0026(4)
C26 0.0170(6) 0.0182(6) 0.0170(6) 0.0005(5) 0.0032(5) 0.0001(5)
C27 0.0160(6) 0.0253(7) 0.0196(6) 0.0023(5) 0.0041(5) 0.0004(5)
C28 0.0201(6) 0.0263(7) 0.0160(6) 0.0007(5) 0.0049(5) 0.0080(5)
C29 0.0225(6) 0.0188(6) 0.0145(6) -0.0023(5) 0.0016(5) 0.0058(5)
C30 0.0167(6) 0.0160(6) 0.0137(5) 0.0016(4) 0.0006(4) 0.0014(5)
C31 0.0144(6) 0.0151(5) 0.0106(5) 0.0019(4) 0.0014(4) 0.0024(4)
C32 0.0136(5) 0.0113(5) 0.0129(5) 0.0003(4) 0.0020(4) 0.0005(4)
C33 0.0141(6) 0.0155(5) 0.0131(5) 0.0037(4) 0.0010(4) -0.0001(4)
C34 0.0177(6) 0.0191(6) 0.0255(7) 0.0022(5) 0.0045(5) 0.0013(5)
C35 0.0150(6) 0.0289(7) 0.0305(7) 0.0071(6) 0.0056(5) 0.0014(5)
C36 0.0174(6) 0.0271(7) 0.0228(6) 0.0090(5) -0.0019(5) -0.0067(5)
C37 0.0221(7) 0.0201(6) 0.0188(6) 0.0023(5) -0.0011(5) -0.0060(5)
C38 0.0166(6) 0.0173(6) 0.0138(5) 0.0026(4) 0.0004(4) -0.0002(5)
O39 0.0183(5) 0.0160(4) 0.0238(5) -0.0053(4) 0.0035(4) -0.0018(3)
C40 0.0125(5) 0.0137(5) 0.0147(5) 0.0023(4) 0.0038(4) 0.0007(4)
C41 0.0186(6) 0.0161(6) 0.0144(6) 0.0007(4) 0.0026(5) 0.0007(5)
C42 0.0189(6) 0.0195(6) 0.0157(6) 0.0051(5) 0.0029(5) 0.0025(5)
C43 0.0160(6) 0.0132(5) 0.0215(6) 0.0049(5) 0.0068(5) 0.0031(4)
C44 0.0182(6) 0.0144(6) 0.0198(6) -0.0002(5) 0.0049(5) 0.0006(5)
C45 0.0171(6) 0.0157(6) 0.0153(6) 0.0020(4) 0.0029(5) 0.0008(5)
Cl46 0.02685(17) 0.01409(14) 0.02663(17) 0.00683(11) 0.00828(13) 0.00381(12)
N47 0.0269(7) 0.0362(7) 0.0360(7) -0.0030(6) 0.0129(5) -0.0049(6)
C48 0.0367(9) 0.0362(9) 0.0334(8) 0.0134(7) 0.0123(7) 0.0004(7)
C49 0.0239(7) 0.0307(7) 0.0229(7) 0.0049(6) 0.0021(5) 0.0064(6)
C50 0.0197(6) 0.0217(6) 0.0207(6) -0.0030(5) 0.0044(5) -0.0002(5)
C51 0.0252(7) 0.0234(7) 0.0221(7) 0.0030(5) 0.0024(5) 0.0044(5)
C52 0.0180(6) 0.0325(7) 0.0243(7) -0.0080(6) 0.0024(5) 0.0030(5)
C53 0.0252(8) 0.0346(9) 0.0514(10) 0.0055(7) 0.0082(7) -0.0064(6)
N54 0.0311(7) 0.0414(8) 0.0379(7) -0.0062(6) 0.0161(6) -0.0082(6)
C55 0.0208(7) 0.0325(8) 0.0281(7) -0.0114(6) 0.0033(6) 0.0044(6)
C56 0.0270(7) 0.0217(7) 0.0238(7) 0.0011(5) 0.0009(5) 0.0035(6)
C57 0.0219(7) 0.0223(6) 0.0203(6) -0.0025(5) 0.0038(5) 0.0007(5)
C58 0.0285(8) 0.0290(7) 0.0240(7) 0.0043(6) 0.0032(6) 0.0069(6)
C59 0.0460(10) 0.0351(9) 0.0346(9) 0.0112(7) 0.0130(7) -0.0037(7)
C60 0.0255(8) 0.0410(9) 0.0485(10) 0.0056(8) 0.0046(7) -0.0064(7)

loop_
_atom_type_symbol
_atom_type_description
_atom_type_scat_dispersion_real
_atom_type_scat_dispersion_imag
_atom_type_scat_source
C C 0.0033 0.0016 'International Tables Vol C Tables 4.2.6.8 and 6.1.1.4'
H H 0.0000 0.0000 'International Tables Vol C Tables 4.2.6.8 and 6.1.1.4'
N N 0.0061 0.0033 'International Tables Vol C Tables 4.2.6.8 and 6.1.1.4'
O O 0.0106 0.0060 'International Tables Vol C Tables 4.2.6.8 and 6.1.1.4'
Cl Cl 0.1484 0.1585 'International Tables Vol C Tables 4.2.6.8 and 6.1.1.4'

loop_
_geom_angle_atom_site_label_1
_geom_angle_atom_site_label_2
_geom_angle_atom_site_label_3
_geom_angle
_geom_angle_site_symmetry_1
_geom_angle_site_symmetry_3
_geom_angle_publ_flag
C2 C1 C6 121.26(13) . . ?
C2 C1 H1 119.4 . . ?
C6 C1 H1 119.4 . . ?
C1 C2 C3 119.87(13) . . ?
C1 C2 H2 120.1 . . ?
C3 C2 H2 120.1 . . ?
C4 C3 C2 120.15(13) . . ?
C4 C3 H3 119.9 . . ?
C2 C3 H3 119.9 . . ?
C3 C4 C5 119.28(13) . . ?
C3 C4 H4 120.4 . . ?
C5 C4 H4 120.4 . . ?
O14 C5 C6 122.89(11) . . ?
O14 C5 C4 115.29(11) . . ?
C6 C5 C4 121.82(12) . . ?
C5 C6 C1 117.62(12) . . ?
C5 C6 C7 121.45(11) . . ?
C1 C6 C7 120.73(11) . . ?
N22 C7 C8 108.70(9) . . ?
N22 C7 C6 111.13(9) . . ?
C8 C7 C6 109.27(10) . . ?
N22 C7 C15 109.03(9) . . ?
C8 C7 C15 108.22(9) . . ?
C6 C7 C15 110.42(10) . . ?
C13 C8 C9 117.52(11) . . ?
C13 C8 C7 121.54(11) . . ?
C9 C8 C7 120.94(11) . . ?
C10 C9 C8 121.59(12) . . ?
C10 C9 H9 119.2 . . ?
C8 C9 H9 119.2 . . ?
C9 C10 C11 119.60(13) . . ?
C9 C10 H10 120.2 . . ?
C11 C10 H10 120.2 . . ?
C12 C11 C10 120.13(12) . . ?
C12 C11 H11 119.9 . . ?
C10 C11 H11 119.9 . . ?
C11 C12 C13 119.46(13) . . ?
C11 C12 H12 120.3 . . ?
C13 C12 H12 120.3 . . ?
O14 C13 C8 122.83(11) . . ?
O14 C13 C12 115.47(11) . . ?
C8 C13 C12 121.70(12) . . ?
C5 O14 C13 117.94(10) . . ?
C20 C15 C16 118.76(11) . . ?
C20 C15 C7 122.03(10) . . ?
C16 C15 C7 119.11(10) . . ?
C17 C16 C15 121.03(11) . . ?
C17 C16 H16 119.5 . . ?
C15 C16 H16 119.5 . . ?
C16 C17 C18 118.87(11) . . ?
C16 C17 H17 120.6 . . ?
C18 C17 H17 120.6 . . ?
C19 C18 C17 121.44(11) . . ?
C19 C18 Cl21 118.96(10) . . ?
C17 C18 Cl21 119.59(10) . . ?
C18 C19 C20 119.10(11) . . ?
C18 C19 H19 120.5 . . ?
C20 C19 H19 120.5 . . ?
C15 C20 C19 120.81(11) . . ?
C15 C20 H20 119.6 . . ?
C19 C20 H20 119.6 . . ?
C23 N22 C7 114.27(9) . . ?
C23 N22 H22 108.8(10) . . ?
C7 N22 H22 107.6(10) . . ?
N22 C23 C24 109.91(10) . . ?
N22 C23 H23A 109.7 . . ?
C24 C23 H23A 109.7 . . ?
N22 C23 H23B 109.7 . . ?
C24 C23 H23B 109.7 . . ?
H23A C23 H23B 108.2 . . ?
N25 C24 C23 109.72(10) . . ?
N25 C24 H24A 109.7 . . ?
C23 C24 H24A 109.7 . . ?
N25 C24 H24B 109.7 . . ?
C23 C24 H24B 109.7 . . ?
H24A C24 H24B 108.2 . . ?
C24 N25 C32 114.24(9) . . ?
C24 N25 H25 107.5(10) . . ?
C32 N25 H25 106.7(10) . . ?
C27 C26 C31 121.68(12) . . ?
C27 C26 H26 119.2 . . ?
C31 C26 H26 119.2 . . ?
C26 C27 C28 119.48(12) . . ?
C26 C27 H27 120.3 . . ?
C28 C27 H27 120.3 . . ?
C29 C28 C27 120.11(12) . . ?
C29 C28 H28 119.9 . . ?
C27 C28 H28 119.9 . . ?
C28 C29 C30 119.57(12) . . ?
C28 C29 H29 120.2 . . ?
C30 C29 H29 120.2 . . ?
O39 C30 C31 123.07(11) . . ?
O39 C30 C29 115.41(11) . . ?
C31 C30 C29 121.51(12) . . ?
C30 C31 C26 117.65(11) . . ?
C30 C31 C32 121.73(11) . . ?
C26 C31 C32 120.62(11) . . ?
N25 C32 C31 108.64(9) . . ?
N25 C32 C33 110.96(9) . . ?
C31 C32 C33 109.71(10) . . ?
N25 C32 C40 108.97(9) . . ?
C31 C32 C40 108.51(9) . . ?
C33 C32 C40 109.99(10) . . ?
C38 C33 C34 117.63(11) . . ?
C38 C33 C32 121.75(11) . . ?
C34 C33 C32 120.34(11) . . ?
C35 C34 C33 121.58(13) . . ?
C35 C34 H34 119.2 . . ?
C33 C34 H34 119.2 . . ?
C34 C35 C36 119.54(13) . . ?
C34 C35 H35 120.2 . . ?
C36 C35 H35 120.2 . . ?
C37 C36 C35 120.31(12) . . ?
C37 C36 H36 119.8 . . ?
C35 C36 H36 119.8 . . ?
C36 C37 C38 119.33(12) . . ?
C36 C37 H37 120.3 . . ?
C38 C37 H37 120.3 . . ?
O39 C38 C33 123.00(11) . . ?
O39 C38 C37 115.40(11) . . ?
C33 C38 C37 121.60(12) . . ?
C30 O39 C38 118.25(10) . . ?
C45 C40 C41 118.73(11) . . ?
C45 C40 C32 122.16(10) . . ?
C41 C40 C32 119.08(10) . . ?
C42 C41 C40 121.00(12) . . ?
C42 C41 H41 119.5 . . ?
C40 C41 H41 119.5 . . ?
C43 C42 C41 118.76(11) . . ?
C43 C42 H42 120.6 . . ?
C41 C42 H42 120.6 . . ?
C44 C43 C42 121.71(11) . . ?
C44 C43 Cl46 118.70(10) . . ?
C42 C43 Cl46 119.59(10) . . ?
C43 C44 C45 118.69(12) . . ?
C43 C44 H44 120.7 . . ?
C45 C44 H44 120.7 . . ?
C40 C45 C44 121.11(11) . . ?
C40 C45 H45 119.4 . . ?
C44 C45 H45 119.4 . . ?
C52 N47 C48 115.70(13) . . ?
N47 C48 C49 124.28(14) . . ?
N47 C48 H48 117.9 . . ?
C49 C48 H48 117.9 . . ?
C48 C49 C50 119.19(13) . . ?
C48 C49 H49 120.4 . . ?
C50 C49 H49 120.4 . . ?
C49 C50 C51 117.05(13) . . ?
C49 C50 C53 121.64(13) . . ?
C51 C50 C53 121.31(13) . . ?
C52 C51 C50 119.68(13) . . ?
C52 C51 H51 120.2 . . ?
C50 C51 H51 120.2 . . ?
N47 C52 C51 124.04(13) . . ?
N47 C52 H52 118.0 . . ?
C51 C52 H52 118.0 . . ?
C50 C53 H53A 109.5 . . ?
C50 C53 H53B 109.5 . . ?
H53A C53 H53B 109.5 . . ?
C50 C53 H53C 109.5 . . ?
H53A C53 H53C 109.5 . . ?
H53B C53 H53C 109.5 . . ?
C55 N54 C59 115.72(13) . . ?
N54 C55 C56 124.00(14) . . ?
N54 C55 H55 118.0 . . ?
C56 C55 H55 118.0 . . ?
C55 C56 C57 119.63(13) . . ?
C55 C56 H56 120.2 . . ?
C57 C56 H56 120.2 . . ?
C58 C57 C56 116.93(13) . . ?
C58 C57 C60 121.28(13) . . ?
C56 C57 C60 121.78(13) . . ?
C59 C58 C57 119.27(14) . . ?
C59 C58 H58 120.4 . . ?
C57 C58 H58 120.4 . . ?
N54 C59 C58 124.35(15) . . ?
N54 C59 H59 117.8 . . ?
C58 C59 H59 117.8 . . ?
C57 C60 H60A 109.5 . . ?
C57 C60 H60B 109.5 . . ?
H60A C60 H60B 109.5 . . ?
C57 C60 H60C 109.5 . . ?
H60A C60 H60C 109.5 . . ?
H60B C60 H60C 109.5 . . ?

loop_
_geom_bond_atom_site_label_1
_geom_bond_atom_site_label_2
_geom_bond_distance
_geom_bond_site_symmetry_2
_geom_bond_publ_flag
C1 C2 1.3845(19) . ?
C1 C6 1.3988(18) . ?
C1 H1 0.9500 . ?
C2 C3 1.392(2) . ?
C2 H2 0.9500 . ?
C3 C4 1.377(2) . ?
C3 H3 0.9500 . ?
C4 C5 1.3988(18) . ?
C4 H4 0.9500 . ?
C5 O14 1.3785(15) . ?
C5 C6 1.3864(17) . ?
C6 C7 1.5279(16) . ?
C7 N22 1.4858(15) . ?
C7 C8 1.5245(16) . ?
C7 C15 1.5352(16) . ?
C8 C13 1.3886(17) . ?
C8 C9 1.3976(17) . ?
C9 C10 1.3839(19) . ?
C9 H9 0.9500 . ?
C10 C11 1.390(2) . ?
C10 H10 0.9500 . ?
C11 C12 1.382(2) . ?
C11 H11 0.9500 . ?
C12 C13 1.3931(18) . ?
C12 H12 0.9500 . ?
C13 O14 1.3814(15) . ?
C15 C20 1.3906(17) . ?
C15 C16 1.3991(16) . ?
C16 C17 1.3871(17) . ?
C16 H16 0.9500 . ?
C17 C18 1.3896(18) . ?
C17 H17 0.9500 . ?
C18 C19 1.3793(18) . ?
C18 Cl21 1.7449(12) . ?
C19 C20 1.3964(17) . ?
C19 H19 0.9500 . ?
C20 H20 0.9500 . ?
N22 C23 1.4661(15) . ?
N22 H22 0.878(16) . ?
C23 C24 1.5212(16) . ?
C23 H23A 0.9900 . ?
C23 H23B 0.9900 . ?
C24 N25 1.4683(15) . ?
C24 H24A 0.9900 . ?
C24 H24B 0.9900 . ?
N25 C32 1.4842(15) . ?
N25 H25 0.895(16) . ?
C26 C27 1.3864(18) . ?
C26 C31 1.3983(17) . ?
C26 H26 0.9500 . ?
C27 C28 1.3949(19) . ?
C27 H27 0.9500 . ?
C28 C29 1.3827(19) . ?
C28 H28 0.9500 . ?
C29 C30 1.3977(17) . ?
C29 H29 0.9500 . ?
C30 O39 1.3783(15) . ?
C30 C31 1.3911(17) . ?
C31 C32 1.5242(16) . ?
C32 C33 1.5259(16) . ?
C32 C40 1.5372(16) . ?
C33 C38 1.3875(17) . ?
C33 C34 1.3978(17) . ?
C34 C35 1.3834(19) . ?
C34 H34 0.9500 . ?
C35 C36 1.391(2) . ?
C35 H35 0.9500 . ?
C36 C37 1.379(2) . ?
C36 H36 0.9500 . ?
C37 C38 1.3990(17) . ?
C37 H37 0.9500 . ?
C38 O39 1.3801(15) . ?
C40 C45 1.3867(17) . ?
C40 C41 1.3992(16) . ?
C41 C42 1.3887(17) . ?
C41 H41 0.9500 . ?
C42 C43 1.3878(18) . ?
C42 H42 0.9500 . ?
C43 C44 1.3802(18) . ?
C43 Cl46 1.7488(12) . ?
C44 C45 1.3978(17) . ?
C44 H44 0.9500 . ?
C45 H45 0.9500 . ?
N47 C52 1.332(2) . ?
N47 C48 1.343(2) . ?
C48 C49 1.381(2) . ?
C48 H48 0.9500 . ?
C49 C50 1.3827(19) . ?
C49 H49 0.9500 . ?
C50 C51 1.3865(19) . ?
C50 C53 1.501(2) . ?
C51 C52 1.379(2) . ?
C51 H51 0.9500 . ?
C52 H52 0.9500 . ?
C53 H53A 0.9800 . ?
C53 H53B 0.9800 . ?
C53 H53C 0.9800 . ?
N54 C55 1.332(2) . ?
N54 C59 1.339(2) . ?
C55 C56 1.378(2) . ?
C55 H55 0.9500 . ?
C56 C57 1.3896(19) . ?
C56 H56 0.9500 . ?
C57 C58 1.3803(19) . ?
C57 C60 1.499(2) . ?
C58 C59 1.379(2) . ?
C58 H58 0.9500 . ?
C59 H59 0.9500 . ?
C60 H60A 0.9800 . ?
C60 H60B 0.9800 . ?
C60 H60C 0.9800 . ?

loop_
_geom_hbond_atom_site_label_D
_geom_hbond_atom_site_label_H
_geom_hbond_atom_site_label_A
_geom_hbond_distance_DH
_geom_hbond_distance_HA
_geom_hbond_distance_DA
_geom_hbond_angle_DHA
_geom_hbond_site_symmetry_A
_geom_hbond_publ_flag
C12 H12 Cl46 0.95 2.90 3.7259(14) 146.6 4_586 yes
C29 H29 O14 0.95 2.66 3.3178(15) 127.2 4_575 yes
C44 H44 N47 0.95 2.68 3.5500(19) 153.4 1_565 yes
C49 H49 N25 0.95 2.69 3.6064(18) 161.2 2_645 yes

loop_
_geom_torsion_atom_site_label_1
_geom_torsion_atom_site_label_2
_geom_torsion_atom_site_label_3
_geom_torsion_atom_site_label_4
_geom_torsion
_geom_torsion_site_symmetry_1
_geom_torsion_site_symmetry_2
_geom_torsion_site_symmetry_3
_geom_torsion_site_symmetry_4
_geom_torsion_publ_flag
C6 C1 C2 C3 -0.2(2) . . . . ?
C1 C2 C3 C4 0.2(2) . . . . ?
C2 C3 C4 C5 0.1(2) . . . . ?
C3 C4 C5 O14 179.59(11) . . . . ?
C3 C4 C5 C6 -0.46(19) . . . . ?
O14 C5 C6 C1 -179.63(11) . . . . ?
C4 C5 C6 C1 0.43(18) . . . . ?
O14 C5 C6 C7 5.54(17) . . . . ?
C4 C5 C6 C7 -174.41(11) . . . . ?
C2 C1 C6 C5 -0.08(19) . . . . ?
C2 C1 C6 C7 174.79(12) . . . . ?
C5 C6 C7 N22 101.31(12) . . . . ?
C1 C6 C7 N22 -73.37(14) . . . . ?
C5 C6 C7 C8 -18.64(15) . . . . ?
C1 C6 C7 C8 166.68(11) . . . . ?
C5 C6 C7 C15 -137.57(11) . . . . ?
C1 C6 C7 C15 47.76(15) . . . . ?
N22 C7 C8 C13 -105.33(12) . . . . ?
C6 C7 C8 C13 16.11(15) . . . . ?
C15 C7 C8 C13 136.39(11) . . . . ?
N22 C7 C8 C9 74.08(14) . . . . ?
C6 C7 C8 C9 -164.48(11) . . . . ?
C15 C7 C8 C9 -44.20(15) . . . . ?
C13 C8 C9 C10 0.36(19) . . . . ?
C7 C8 C9 C10 -179.08(12) . . . . ?
C8 C9 C10 C11 -0.5(2) . . . . ?
C9 C10 C11 C12 0.3(2) . . . . ?
C10 C11 C12 C13 0.0(2) . . . . ?
C9 C8 C13 O14 -179.70(11) . . . . ?
C7 C8 C13 O14 -0.28(18) . . . . ?
C9 C8 C13 C12 -0.05(18) . . . . ?
C7 C8 C13 C12 179.38(11) . . . . ?
C11 C12 C13 O14 179.56(11) . . . . ?
C11 C12 C13 C8 -0.12(19) . . . . ?
C6 C5 O14 C13 12.42(17) . . . . ?
C4 C5 O14 C13 -167.63(11) . . . . ?
C8 C13 O14 C5 -15.12(17) . . . . ?
C12 C13 O14 C5 165.21(11) . . . . ?
N22 C7 C15 C20 -8.51(15) . . . . ?
C8 C7 C15 C20 109.57(12) . . . . ?
C6 C7 C15 C20 -130.88(12) . . . . ?
N22 C7 C15 C16 175.22(10) . . . . ?
C8 C7 C15 C16 -66.71(14) . . . . ?
C6 C7 C15 C16 52.85(14) . . . . ?
C20 C15 C16 C17 -0.12(18) . . . . ?
C7 C15 C16 C17 176.28(11) . . . . ?
C15 C16 C17 C18 -0.45(19) . . . . ?
C16 C17 C18 C19 0.65(19) . . . . ?
C16 C17 C18 Cl21 -178.91(10) . . . . ?
C17 C18 C19 C20 -0.27(19) . . . . ?
Cl21 C18 C19 C20 179.29(9) . . . . ?
C16 C15 C20 C19 0.51(18) . . . . ?
C7 C15 C20 C19 -175.78(11) . . . . ?
C18 C19 C20 C15 -0.32(18) . . . . ?
C8 C7 N22 C23 62.98(13) . . . . ?
C6 C7 N22 C23 -57.31(13) . . . . ?
C15 C7 N22 C23 -179.25(10) . . . . ?
C7 N22 C23 C24 176.31(10) . . . . ?
N22 C23 C24 N25 179.51(10) . . . . ?
C23 C24 N25 C32 -171.76(10) . . . . ?
C31 C26 C27 C28 0.62(19) . . . . ?
C26 C27 C28 C29 -0.83(19) . . . . ?
C27 C28 C29 C30 0.20(19) . . . . ?
C28 C29 C30 O39 -178.30(11) . . . . ?
C28 C29 C30 C31 0.66(18) . . . . ?
O39 C30 C31 C26 178.02(11) . . . . ?
C29 C30 C31 C26 -0.86(17) . . . . ?
O39 C30 C31 C32 -1.43(17) . . . . ?
C29 C30 C31 C32 179.69(11) . . . . ?
C27 C26 C31 C30 0.21(18) . . . . ?
C27 C26 C31 C32 179.67(11) . . . . ?
C24 N25 C32 C31 -63.50(12) . . . . ?
C24 N25 C32 C33 57.19(13) . . . . ?
C24 N25 C32 C40 178.44(10) . . . . ?
C30 C31 C32 N25 109.86(12) . . . . ?
C26 C31 C32 N25 -69.57(13) . . . . ?
C30 C31 C32 C33 -11.59(15) . . . . ?
C26 C31 C32 C33 168.97(10) . . . . ?
C30 C31 C32 C40 -131.79(11) . . . . ?
C26 C31 C32 C40 48.78(14) . . . . ?
N25 C32 C33 C38 -104.91(12) . . . . ?
C31 C32 C33 C38 15.15(15) . . . . ?
C40 C32 C33 C38 134.44(11) . . . . ?
N25 C32 C33 C34 68.94(14) . . . . ?
C31 C32 C33 C34 -171.00(11) . . . . ?
C40 C32 C33 C34 -51.71(14) . . . . ?
C38 C33 C34 C35 0.52(19) . . . . ?
C32 C33 C34 C35 -173.58(12) . . . . ?
C33 C34 C35 C36 0.1(2) . . . . ?
C34 C35 C36 C37 -0.4(2) . . . . ?
C35 C36 C37 C38 0.06(19) . . . . ?
C34 C33 C38 O39 179.97(11) . . . . ?
C32 C33 C38 O39 -6.02(18) . . . . ?
C34 C33 C38 C37 -0.82(18) . . . . ?
C32 C33 C38 C37 173.19(11) . . . . ?
C36 C37 C38 O39 179.81(11) . . . . ?
C36 C37 C38 C33 0.54(19) . . . . ?
C31 C30 O39 C38 12.37(17) . . . . ?
C29 C30 O39 C38 -168.68(11) . . . . ?
C33 C38 O39 C30 -8.59(17) . . . . ?
C37 C38 O39 C30 172.16(11) . . . . ?
N25 C32 C40 C45 6.74(15) . . . . ?
C31 C32 C40 C45 -111.40(12) . . . . ?
C33 C32 C40 C45 128.58(12) . . . . ?
N25 C32 C40 C41 -175.29(10) . . . . ?
C31 C32 C40 C41 66.57(14) . . . . ?
C33 C32 C40 C41 -53.45(14) . . . . ?
C45 C40 C41 C42 -0.09(18) . . . . ?
C32 C40 C41 C42 -178.13(11) . . . . ?
C40 C41 C42 C43 -0.18(19) . . . . ?
C41 C42 C43 C44 0.18(19) . . . . ?
C41 C42 C43 Cl46 -179.94(10) . . . . ?
C42 C43 C44 C45 0.09(19) . . . . ?
Cl46 C43 C44 C45 -179.79(9) . . . . ?
C41 C40 C45 C44 0.37(18) . . . . ?
C32 C40 C45 C44 178.35(11) . . . . ?
C43 C44 C45 C40 -0.37(18) . . . . ?
C52 N47 C48 C49 -1.7(2) . . . . ?
N47 C48 C49 C50 1.5(2) . . . . ?
C48 C49 C50 C51 0.6(2) . . . . ?
C48 C49 C50 C53 -178.62(15) . . . . ?
C49 C50 C51 C52 -2.3(2) . . . . ?
C53 C50 C51 C52 176.96(14) . . . . ?
C48 N47 C52 C51 -0.1(2) . . . . ?
C50 C51 C52 N47 2.1(2) . . . . ?
C59 N54 C55 C56 0.2(2) . . . . ?
N54 C55 C56 C57 -2.7(2) . . . . ?
C55 C56 C57 C58 2.6(2) . . . . ?
C55 C56 C57 C60 -176.57(14) . . . . ?
C56 C57 C58 C59 -0.2(2) . . . . ?
C60 C57 C58 C59 178.96(15) . . . . ?
C55 N54 C59 C58 2.4(2) . . . . ?
C57 C58 C59 N54 -2.4(3) . . . . ?
